data_4512490
loop_
_publ_author_name
'Tseng, Kuei-Nin T.'
'Kampf, Jeff W.'
'Szymczak, Nathaniel K.'

_publ_section_title
;
 Regulation of Iron-Catalyzed Olefin Hydroboration by Ligand Modifications
 at a Remote Site
;
_journal_issue 1
_journal_name_full 'ACS Catalysis'
_journal_page_first 411
_journal_paper_doi 10.1021/cs501820w
_journal_volume 5
_journal_year 2015
_chemical_formula_moiety 'C25 H24 F3 Fe N5 O4 S'
_chemical_formula_sum 'C25 H24 F3 Fe N5 O4 S'
_chemical_formula_weight 603.40
_chemical_name_systematic
; 
 ? 
;
_space_group_IT_number 1
_symmetry_cell_setting triclinic
_symmetry_space_group_name_Hall 'P 1'
_symmetry_space_group_name_H-M 'P 1'
_atom_sites_solution_hydrogens geom
_atom_sites_solution_primary direct
_atom_sites_solution_secondary difmap
_audit_creation_method SHELXL-97
_cell_angle_alpha 99.732(7)
_cell_angle_beta 90.796(6)
_cell_angle_gamma 112.598(8)
_cell_formula_units_Z 2
_cell_length_a 8.4756(2)
_cell_length_b 8.8071(3)
_cell_length_c 18.6806(13)
_cell_measurement_reflns_used 18072
_cell_measurement_temperature 85(2)
_cell_measurement_theta_max 68.20
_cell_measurement_theta_min 2.40
_cell_volume 1264.06(13)
_computing_cell_refinement 'CrystalClear-SM Expert 2.0 r12'
_computing_data_collection 'CrystalClear-SM Expert 2.0 r12 (Rigaku, 2011)'
_computing_data_reduction 'CrystalClear-SM Expert 2.0 r12, TWINSOLVE'
_computing_molecular_graphics 'Bruker SHELXTL'
_computing_publication_material 'Bruker SHELXTL'
_computing_structure_refinement 'SHELXL-97 (Sheldrick, 1997)'
_computing_structure_solution 'SHELXS-97 (Sheldrick, 1990)'
_diffrn_ambient_temperature 85(2)
_diffrn_detector_area_resol_mean 29.257
_diffrn_measured_fraction_theta_full 0.985
_diffrn_measured_fraction_theta_max 0.985
_diffrn_measurement_device_type 'Rigaku Saturn944+ CCD'
_diffrn_measurement_method \w
_diffrn_radiation_monochromator confocal
_diffrn_radiation_source 'micro-focus rotating anode'
_diffrn_radiation_type CuK\a
_diffrn_radiation_wavelength 1.54178
_diffrn_reflns_av_R_equivalents 0.0957
_diffrn_reflns_av_sigmaI/netI 0.1035
_diffrn_reflns_limit_h_max 10
_diffrn_reflns_limit_h_min -10
_diffrn_reflns_limit_k_max 10
_diffrn_reflns_limit_k_min -10
_diffrn_reflns_limit_l_max 22
_diffrn_reflns_limit_l_min -22
_diffrn_reflns_number 34990
_diffrn_reflns_theta_full 68.24
_diffrn_reflns_theta_max 68.24
_diffrn_reflns_theta_min 2.41
_exptl_absorpt_coefficient_mu 6.140
_exptl_absorpt_correction_T_max 0.8870
_exptl_absorpt_correction_T_min 0.6394
_exptl_absorpt_correction_type multi-scan
_exptl_absorpt_process_details
;
    Higashi, T. (1995). Program for Absorption Correction.
    Rigaku Corporation, Tokyo, Japan.
;
_exptl_crystal_colour brown
_exptl_crystal_density_diffrn 1.585
_exptl_crystal_density_method 'not measured'
_exptl_crystal_description needle
_exptl_crystal_F_000 620
_exptl_crystal_size_max 0.08
_exptl_crystal_size_mid 0.02
_exptl_crystal_size_min 0.02
_refine_diff_density_max 1.268
_refine_diff_density_min -0.809
_refine_diff_density_rms 0.145
_refine_ls_abs_structure_details 'Flack H D (1983), Acta Cryst. A39, 876-881'
_refine_ls_abs_structure_Flack 0.016(6)
_refine_ls_extinction_method none
_refine_ls_goodness_of_fit_ref 1.155
_refine_ls_hydrogen_treatment constr
_refine_ls_matrix_type full
_refine_ls_number_parameters 708
_refine_ls_number_reflns 8338
_refine_ls_number_restraints 3
_refine_ls_restrained_S_all 1.155
_refine_ls_R_factor_all 0.0788
_refine_ls_R_factor_gt 0.0735
_refine_ls_shift/su_max 0.000
_refine_ls_shift/su_mean 0.000
_refine_ls_structure_factor_coef Fsqd
_refine_ls_weighting_details 'calc w=1/[\s^2^(Fo^2^)+(0.1322P)^2^+0.0000P] where P=(Fo^2^+2Fc^2^)/3'
_refine_ls_weighting_scheme calc
_refine_ls_wR_factor_gt 0.2118
_refine_ls_wR_factor_ref 0.2194
_reflns_number_gt 7206
_reflns_number_total 8338
_reflns_threshold_expression >2sigma(I)
_cod_data_source_file cs501820w_si_001.cif
_cod_data_source_block kt2300
_cod_depositor_comments 'Adding full bibliography for 4512489--4512491.cif.'
_cod_database_code 4512490

loop_
_symmetry_equiv_pos_as_xyz
'x, y, z'

loop_
_atom_site_label
_atom_site_type_symbol
_atom_site_fract_x
_atom_site_fract_y
_atom_site_fract_z
_atom_site_U_iso_or_equiv
_atom_site_adp_type
_atom_site_occupancy
_atom_site_symmetry_multiplicity
_atom_site_calc_flag
_atom_site_refinement_flags
Fe1 Fe 0.30909(10) 0.95673(10) 0.22327(5) 0.0226(2) Uani 1 1 d .
Fe2 Fe 0.91474(11) 0.44013(11) 0.72609(5) 0.0254(2) Uani 1 1 d .
S1 S 0.63222(18) 0.9694(2) 0.32424(9) 0.0281(4) Uani 1 1 d .
S2 S 0.91814(19) 0.7717(2) 0.83804(9) 0.0285(4) Uani 1 1 d .
F1 F 0.6544(8) 1.1441(7) 0.4546(3) 0.0613(15) Uani 1 1 d .
F2 F 0.7172(6) 0.9286(7) 0.4516(3) 0.0516(13) Uani 1 1 d .
F3 F 0.4520(6) 0.8943(8) 0.4350(3) 0.0614(16) Uani 1 1 d .
F4 F 0.8714(7) 0.8909(7) 0.9684(3) 0.0619(15) Uani 1 1 d .
F5 F 1.0824(7) 0.8071(8) 0.9630(3) 0.0605(15) Uani 1 1 d .
F6 F 0.8200(7) 0.6269(7) 0.9508(3) 0.0609(14) Uani 1 1 d .
O1 O 0.5120(5) 1.0386(6) 0.3025(2) 0.0245(10) Uani 1 1 d .
O2 O 0.5790(7) 0.7943(6) 0.2968(3) 0.0397(14) Uani 1 1 d .
O3 O 0.8080(6) 1.0736(7) 0.3188(3) 0.0377(13) Uani 1 1 d .
O4 O 0.0742(5) 0.9848(6) 0.1958(2) 0.0260(10) Uani 1 1 d .
O5 O 0.9834(6) 0.6441(6) 0.8112(3) 0.0311(11) Uani 1 1 d .
O6 O 1.0379(7) 0.9360(6) 0.8346(3) 0.0432(14) Uani 1 1 d .
O7 O 0.7428(6) 0.7283(8) 0.8148(3) 0.0464(15) Uani 1 1 d .
O8 O 0.9603(6) 0.2203(5) 0.6797(2) 0.0266(10) Uani 1 1 d .
N1 N 0.4524(6) 1.1567(6) 0.1668(3) 0.0205(11) Uani 1 1 d .
N2 N 0.4767(6) 0.9745(7) 0.0575(3) 0.0225(12) Uani 1 1 d .
N3 N 0.3126(6) 0.7917(7) 0.1376(3) 0.0235(12) Uani 1 1 d .
N4 N 0.1636(7) 0.5310(7) 0.1794(3) 0.0302(14) Uani 1 1 d .
N5 N 0.1588(7) 0.7537(7) 0.2759(3) 0.0275(13) Uani 1 1 d .
N6 N 1.1176(7) 0.5812(7) 0.6648(3) 0.0270(13) Uani 1 1 d .
N7 N 0.9291(7) 0.5917(7) 0.5670(3) 0.0300(13) Uani 1 1 d .
N8 N 0.7445(7) 0.4288(7) 0.6491(3) 0.0273(13) Uani 1 1 d .
N9 N 0.4809(7) 0.2515(8) 0.6925(3) 0.0326(14) Uani 1 1 d .
N10 N 0.7094(7) 0.2813(7) 0.7813(3) 0.0251(12) Uani 1 1 d .
C1 C 0.4927(8) 1.3162(8) 0.2025(3) 0.0241(14) Uani 1 1 d .
C2 C 0.5851(8) 1.4516(8) 0.1715(4) 0.0286(16) Uani 1 1 d .
H2C H 0.6125 1.5625 0.1973 0.034 Uiso 1 1 calc R
C3 C 0.6379(10) 1.4242(9) 0.1020(4) 0.0351(18) Uani 1 1 d .
H3B H 0.6984 1.5158 0.0791 0.042 Uiso 1 1 calc R
C4 C 0.6020(9) 1.2658(8) 0.0677(4) 0.0309(17) Uani 1 1 d .
H4B H 0.6424 1.2463 0.0213 0.037 Uiso 1 1 calc R
C5 C 0.5061(8) 1.1296(8) 0.0995(3) 0.0222(14) Uani 1 1 d .
C6 C 0.3924(8) 0.8281(8) 0.0747(3) 0.0235(14) Uani 1 1 d .
C7 C 0.3754(8) 0.6720(8) 0.0259(3) 0.0230(13) Uani 1 1 d .
C8 C 0.4363(8) 0.6402(9) -0.0417(3) 0.0272(15) Uani 1 1 d .
H8A H 0.5004 0.7285 -0.0659 0.033 Uiso 1 1 calc R
C9 C 0.3990(9) 0.4740(9) -0.0721(4) 0.0319(16) Uani 1 1 d .
H9B H 0.4418 0.4483 -0.1173 0.038 Uiso 1 1 calc R
C10 C 0.3016(10) 0.3445(9) -0.0385(4) 0.0367(19) Uani 1 1 d .
H10A H 0.2751 0.2322 -0.0620 0.044 Uiso 1 1 calc R
C11 C 0.2419(10) 0.3749(10) 0.0285(4) 0.0349(17) Uani 1 1 d .
H11A H 0.1772 0.2859 0.0520 0.042 Uiso 1 1 calc R
C12 C 0.2811(8) 0.5445(8) 0.0608(3) 0.0253(14) Uani 1 1 d .
C13 C 0.2462(8) 0.6230(8) 0.1325(4) 0.0275(15) Uani 1 1 d .
C14 C 0.1255(8) 0.5892(8) 0.2480(3) 0.0244(14) Uani 1 1 d .
C15 C 0.0350(9) 0.4641(9) 0.2869(4) 0.0299(16) Uani 1 1 d .
H15A H 0.0114 0.3502 0.2669 0.036 Uiso 1 1 calc R
C16 C -0.0204(9) 0.5041(10) 0.3541(4) 0.037(2) Uani 1 1 d .
H16A H -0.0807 0.4196 0.3807 0.045 Uiso 1 1 calc R
C17 C 0.0149(9) 0.6719(10) 0.3814(4) 0.0338(18) Uani 1 1 d .
H17A H -0.0227 0.7033 0.4271 0.041 Uiso 1 1 calc R
C18 C 0.1039(8) 0.7923(9) 0.3424(3) 0.0256(15) Uani 1 1 d .
C19 C 0.4369(9) 1.3459(9) 0.2773(4) 0.0332(17) Uani 1 1 d .
H19A H 0.3182 1.2679 0.2787 0.050 Uiso 1 1 calc R
H19B H 0.4444 1.4612 0.2898 0.050 Uiso 1 1 calc R
H19C H 0.5116 1.3279 0.3126 0.050 Uiso 1 1 calc R
C20 C 0.1402(8) 0.9743(9) 0.3707(4) 0.0298(16) Uani 1 1 d .
H20A H 0.0908 0.9857 0.4174 0.045 Uiso 1 1 calc R
H20B H 0.0889 1.0168 0.3355 0.045 Uiso 1 1 calc R
H20C H 0.2645 1.0388 0.3775 0.045 Uiso 1 1 calc R
C21 C -0.0855(7) 0.8361(8) 0.1859(4) 0.0261(15) Uani 1 1 d .
H21A H -0.1294 0.8149 0.2336 0.031 Uiso 1 1 calc R
H21B H -0.0671 0.7366 0.1608 0.031 Uiso 1 1 calc R
C22 C -0.2113(9) 0.8722(10) 0.1399(4) 0.0335(17) Uani 1 1 d .
H22A H -0.3211 0.8488 0.1625 0.040 Uiso 1 1 calc R
H22B H -0.2344 0.8034 0.0902 0.040 Uiso 1 1 calc R
C23 C -0.1222(8) 1.0578(9) 0.1375(4) 0.0303(16) Uani 1 1 d .
H23A H -0.1512 1.1274 0.1783 0.036 Uiso 1 1 calc R
H23B H -0.1536 1.0822 0.0908 0.036 Uiso 1 1 calc R
C24 C 0.0673(8) 1.0875(9) 0.1450(3) 0.0265(15) Uani 1 1 d .
H24A H 0.1060 1.0525 0.0976 0.032 Uiso 1 1 calc R
H24B H 0.1392 1.2069 0.1642 0.032 Uiso 1 1 calc R
C25 C 0.6120(10) 0.9835(11) 0.4201(5) 0.0421(19) Uani 1 1 d .
C26 C 1.2806(9) 0.6294(9) 0.6928(4) 0.0322(17) Uani 1 1 d .
C27 C 1.4215(9) 0.7356(10) 0.6623(4) 0.0350(17) Uani 1 1 d .
H27A H 1.5348 0.7685 0.6838 0.042 Uiso 1 1 calc R
C28 C 1.3928(9) 0.7914(9) 0.6009(4) 0.0353(18) Uani 1 1 d .
H28A H 1.4864 0.8654 0.5800 0.042 Uiso 1 1 calc R
C29 C 1.2272(9) 0.7395(10) 0.5694(4) 0.0344(18) Uani 1 1 d .
H29A H 1.2058 0.7747 0.5263 0.041 Uiso 1 1 calc R
C30 C 1.0894(8) 0.6318(9) 0.6034(4) 0.0260(14) Uani 1 1 d .
C31 C 0.7804(8) 0.5008(8) 0.5883(3) 0.0251(14) Uani 1 1 d .
C32 C 0.6151(9) 0.4707(9) 0.5481(4) 0.0314(17) Uani 1 1 d .
C33 C 0.5798(9) 0.5205(10) 0.4851(4) 0.0330(17) Uani 1 1 d .
H33A H 0.6690 0.5843 0.4590 0.040 Uiso 1 1 calc R
C34 C 0.4089(9) 0.4729(10) 0.4621(4) 0.0343(17) Uani 1 1 d .
H34A H 0.3798 0.5079 0.4203 0.041 Uiso 1 1 calc R
C35 C 0.2781(9) 0.3739(10) 0.4995(4) 0.0364(18) Uani 1 1 d .
H35A H 0.1618 0.3405 0.4818 0.044 Uiso 1 1 calc R
C36 C 0.3154(9) 0.3238(9) 0.5620(4) 0.0305(16) Uani 1 1 d .
H36A H 0.2267 0.2574 0.5876 0.037 Uiso 1 1 calc R
C37 C 0.4871(7) 0.3743(9) 0.5856(3) 0.0272(15) Uani 1 1 d .
C38 C 0.5697(8) 0.3453(9) 0.6486(4) 0.0292(15) Uani 1 1 d .
C39 C 0.5435(8) 0.2121(9) 0.7539(3) 0.0290(16) Uani 1 1 d .
C40 C 0.4176(10) 0.0932(10) 0.7837(4) 0.0351(18) Uani 1 1 d .
H40A H 0.3019 0.0492 0.7635 0.042 Uiso 1 1 calc R
C41 C 0.4617(11) 0.0376(10) 0.8443(4) 0.0405(19) Uani 1 1 d .
H41A H 0.3779 -0.0454 0.8655 0.049 Uiso 1 1 calc R
C42 C 0.6301(9) 0.1078(9) 0.8715(4) 0.0318(16) Uani 1 1 d .
H42A H 0.6644 0.0711 0.9118 0.038 Uiso 1 1 calc R
C43 C 0.7508(9) 0.2308(9) 0.8417(4) 0.0291(16) Uani 1 1 d .
C44 C 1.3095(8) 0.5648(10) 0.7589(4) 0.0354(18) Uani 1 1 d .
H44A H 1.2520 0.6025 0.7990 0.053 Uiso 1 1 calc R
H44B H 1.4328 0.6076 0.7730 0.053 Uiso 1 1 calc R
H44C H 1.2626 0.4421 0.7478 0.053 Uiso 1 1 calc R
C45 C 0.9302(11) 0.3076(11) 0.8758(4) 0.042(2) Uani 1 1 d .
H45A H 1.0075 0.3616 0.8408 0.063 Uiso 1 1 calc R
H45B H 0.9625 0.2205 0.8899 0.063 Uiso 1 1 calc R
H45C H 0.9388 0.3914 0.9191 0.063 Uiso 1 1 calc R
C46 C 0.9749(10) 0.0981(10) 0.7181(4) 0.0375(17) Uani 1 1 d .
H46A H 0.8671 0.0422 0.7402 0.045 Uiso 1 1 calc R
H46B H 1.0700 0.1510 0.7572 0.045 Uiso 1 1 calc R
C47 C 1.0101(10) -0.0243(10) 0.6621(4) 0.0378(18) Uani 1 1 d .
H47A H 0.9739 -0.1351 0.6766 0.045 Uiso 1 1 calc R
H47B H 1.1334 0.0160 0.6539 0.045 Uiso 1 1 calc R
C48 C 0.9009(9) -0.0331(10) 0.5938(4) 0.0345(17) Uani 1 1 d .
H48A H 0.9629 -0.0391 0.5496 0.041 Uiso 1 1 calc R
H48B H 0.7907 -0.1318 0.5872 0.041 Uiso 1 1 calc R
C49 C 0.8719(9) 0.1274(10) 0.6089(4) 0.0374(19) Uani 1 1 d .
H49A H 0.9176 0.1940 0.5707 0.045 Uiso 1 1 calc R
H49B H 0.7476 0.1024 0.6094 0.045 Uiso 1 1 calc R
C50 C 0.9221(10) 0.7724(11) 0.9339(4) 0.0405(19) Uani 1 1 d .

loop_
_atom_site_aniso_label
_atom_site_aniso_U_11
_atom_site_aniso_U_22
_atom_site_aniso_U_33
_atom_site_aniso_U_23
_atom_site_aniso_U_13
_atom_site_aniso_U_12
Fe1 0.0241(4) 0.0221(5) 0.0208(4) 0.0013(3) 0.0026(3) 0.0092(3)
Fe2 0.0277(4) 0.0254(5) 0.0229(4) 0.0003(4) 0.0025(4) 0.0121(4)
S1 0.0288(7) 0.0267(8) 0.0278(7) 0.0014(6) 0.0022(6) 0.0114(6)
S2 0.0288(7) 0.0286(8) 0.0265(7) -0.0004(6) 0.0028(6) 0.0118(6)
F1 0.088(4) 0.060(3) 0.039(3) -0.014(2) -0.015(2) 0.043(3)
F2 0.054(3) 0.067(3) 0.045(2) 0.019(2) -0.005(2) 0.032(2)
F3 0.048(3) 0.096(4) 0.050(3) 0.037(3) 0.020(2) 0.028(3)
F4 0.082(3) 0.066(3) 0.048(3) -0.007(2) 0.014(3) 0.047(3)
F5 0.058(3) 0.083(4) 0.039(2) -0.009(2) -0.012(2) 0.035(3)
F6 0.069(3) 0.069(3) 0.069(3) 0.043(3) 0.036(2) 0.041(3)
O1 0.0256(19) 0.027(2) 0.026(2) 0.0044(17) -0.0029(16) 0.0162(17)
O2 0.047(3) 0.019(2) 0.046(3) -0.005(2) 0.008(2) 0.008(2)
O3 0.019(2) 0.040(3) 0.053(3) 0.012(2) 0.005(2) 0.0087(19)
O4 0.0232(19) 0.025(2) 0.030(2) 0.0086(17) 0.0024(16) 0.0080(17)
O5 0.036(2) 0.030(2) 0.030(2) -0.0065(19) 0.0004(19) 0.0211(19)
O6 0.043(3) 0.027(3) 0.058(3) 0.019(2) 0.015(2) 0.008(2)
O7 0.023(2) 0.052(3) 0.054(3) -0.004(3) -0.014(2) 0.011(2)
O8 0.032(2) 0.021(2) 0.031(2) -0.0025(18) 0.0006(18) 0.0177(18)
N1 0.021(2) 0.023(3) 0.018(2) 0.0017(19) 0.0022(18) 0.0096(19)
N2 0.028(2) 0.021(3) 0.022(2) 0.0024(19) 0.0028(19) 0.014(2)
N3 0.024(2) 0.024(3) 0.021(2) 0.005(2) -0.0012(19) 0.008(2)
N4 0.031(3) 0.028(3) 0.025(3) 0.003(2) 0.010(2) 0.006(2)
N5 0.028(2) 0.024(3) 0.024(3) 0.000(2) 0.004(2) 0.005(2)
N6 0.034(3) 0.023(3) 0.023(2) -0.006(2) 0.000(2) 0.014(2)
N7 0.030(3) 0.032(3) 0.030(3) 0.003(2) 0.008(2) 0.017(2)
N8 0.024(2) 0.025(3) 0.028(3) -0.001(2) 0.007(2) 0.008(2)
N9 0.035(3) 0.042(3) 0.026(3) 0.007(2) 0.005(2) 0.020(3)
N10 0.027(2) 0.018(3) 0.027(2) 0.002(2) 0.005(2) 0.006(2)
C1 0.030(3) 0.023(3) 0.023(3) 0.002(2) 0.004(2) 0.015(2)
C2 0.032(3) 0.019(3) 0.027(3) 0.000(2) 0.002(2) 0.002(3)
C3 0.052(4) 0.026(3) 0.024(3) 0.005(3) 0.014(3) 0.011(3)
C4 0.037(3) 0.019(3) 0.027(3) 0.003(3) 0.006(3) 0.001(3)
C5 0.026(3) 0.024(3) 0.020(3) 0.002(2) 0.006(2) 0.014(2)
C6 0.029(3) 0.025(3) 0.015(3) 0.003(2) -0.002(2) 0.010(2)
C7 0.031(3) 0.023(3) 0.020(3) 0.002(2) 0.005(2) 0.018(2)
C8 0.032(3) 0.030(3) 0.019(3) -0.001(2) 0.002(2) 0.014(3)
C9 0.047(4) 0.028(3) 0.025(3) 0.000(3) 0.008(3) 0.022(3)
C10 0.053(4) 0.025(4) 0.026(3) -0.008(3) 0.001(3) 0.014(3)
C11 0.046(4) 0.030(4) 0.028(3) 0.001(3) -0.002(3) 0.016(3)
C12 0.032(3) 0.021(3) 0.025(3) 0.006(2) 0.001(2) 0.013(2)
C13 0.028(3) 0.020(3) 0.032(3) 0.004(3) 0.005(3) 0.008(2)
C14 0.026(3) 0.018(3) 0.024(3) 0.003(2) 0.005(2) 0.003(2)
C15 0.040(3) 0.021(3) 0.032(3) 0.009(3) 0.007(3) 0.015(3)
C16 0.040(4) 0.037(4) 0.025(3) 0.007(3) 0.013(3) 0.003(3)
C17 0.036(3) 0.037(4) 0.030(3) 0.009(3) 0.006(3) 0.015(3)
C18 0.023(3) 0.031(3) 0.020(3) 0.005(2) 0.004(2) 0.008(2)
C19 0.034(3) 0.026(3) 0.033(3) 0.001(3) 0.009(3) 0.007(3)
C20 0.028(3) 0.034(4) 0.024(3) -0.001(3) 0.012(2) 0.010(3)
C21 0.015(2) 0.021(3) 0.040(4) 0.002(3) -0.002(2) 0.006(2)
C22 0.028(3) 0.036(4) 0.031(3) 0.007(3) 0.003(3) 0.006(3)
C23 0.029(3) 0.028(4) 0.032(3) 0.002(3) 0.001(3) 0.011(3)
C24 0.026(3) 0.027(3) 0.028(3) 0.010(2) 0.005(2) 0.009(2)
C25 0.040(4) 0.053(5) 0.043(4) 0.013(4) -0.003(3) 0.027(3)
C26 0.030(3) 0.036(4) 0.029(3) 0.002(3) 0.006(3) 0.013(3)
C27 0.033(3) 0.037(4) 0.037(4) 0.005(3) 0.004(3) 0.016(3)
C28 0.034(3) 0.030(4) 0.042(4) 0.007(3) 0.013(3) 0.012(3)
C29 0.033(3) 0.046(4) 0.025(3) 0.006(3) 0.011(3) 0.016(3)
C30 0.031(3) 0.028(3) 0.027(3) 0.009(2) 0.005(2) 0.018(3)
C31 0.030(3) 0.021(3) 0.025(3) -0.001(2) 0.003(2) 0.014(2)
C32 0.037(3) 0.030(4) 0.024(3) -0.004(3) -0.006(3) 0.014(3)
C33 0.036(3) 0.044(4) 0.028(3) 0.003(3) 0.007(3) 0.025(3)
C34 0.041(4) 0.042(4) 0.024(3) 0.001(3) 0.002(3) 0.023(3)
C35 0.034(3) 0.046(4) 0.026(3) -0.001(3) -0.002(3) 0.016(3)
C36 0.035(3) 0.030(4) 0.029(3) 0.003(3) 0.003(3) 0.018(3)
C37 0.018(3) 0.037(4) 0.028(3) 0.000(3) -0.003(2) 0.015(3)
C38 0.028(3) 0.031(4) 0.029(3) 0.001(3) -0.003(2) 0.014(3)
C39 0.027(3) 0.032(4) 0.023(3) 0.001(3) 0.011(2) 0.008(3)
C40 0.034(3) 0.035(4) 0.029(3) 0.000(3) 0.004(3) 0.009(3)
C41 0.054(4) 0.041(4) 0.029(3) 0.004(3) 0.014(3) 0.022(3)
C42 0.045(4) 0.028(3) 0.026(3) 0.001(3) 0.007(3) 0.020(3)
C43 0.034(3) 0.028(3) 0.025(3) 0.004(3) 0.002(3) 0.012(3)
C44 0.018(3) 0.045(4) 0.042(4) 0.007(3) 0.001(3) 0.011(3)
C45 0.050(4) 0.040(4) 0.034(4) 0.011(3) -0.004(3) 0.016(4)
C46 0.045(4) 0.036(4) 0.043(4) 0.009(3) 0.003(3) 0.027(3)
C47 0.044(4) 0.036(4) 0.033(4) -0.003(3) -0.006(3) 0.020(3)
C48 0.029(3) 0.032(4) 0.038(4) -0.001(3) -0.003(3) 0.011(3)
C49 0.032(3) 0.034(4) 0.037(4) -0.010(3) -0.003(3) 0.010(3)
C50 0.042(4) 0.046(4) 0.041(4) 0.009(3) 0.014(3) 0.024(3)

loop_
_atom_type_symbol
_atom_type_description
_atom_type_scat_dispersion_real
_atom_type_scat_dispersion_imag
_atom_type_scat_source
C C 0.0181 0.0091 'International Tables Vol C Tables 4.2.6.8 and 6.1.1.4'
H H 0.0000 0.0000 'International Tables Vol C Tables 4.2.6.8 and 6.1.1.4'
N N 0.0311 0.0180 'International Tables Vol C Tables 4.2.6.8 and 6.1.1.4'
O O 0.0492 0.0322 'International Tables Vol C Tables 4.2.6.8 and 6.1.1.4'
F F 0.0727 0.0534 'International Tables Vol C Tables 4.2.6.8 and 6.1.1.4'
S S 0.3331 0.5567 'International Tables Vol C Tables 4.2.6.8 and 6.1.1.4'
Fe Fe -1.1336 3.1974 'International Tables Vol C Tables 4.2.6.8 and 6.1.1.4'

loop_
_geom_angle_atom_site_label_1
_geom_angle_atom_site_label_2
_geom_angle_atom_site_label_3
_geom_angle
N3 Fe1 O1 116.3(2)
N3 Fe1 N5 89.6(2)
O1 Fe1 N5 92.1(2)
N3 Fe1 O4 100.9(2)
O1 Fe1 O4 142.73(18)
N5 Fe1 O4 88.0(2)
N3 Fe1 N1 89.1(2)
O1 Fe1 N1 90.20(18)
N5 Fe1 N1 177.7(2)
O4 Fe1 N1 90.39(19)
N8 Fe2 O5 115.6(2)
N8 Fe2 O8 99.0(2)
O5 Fe2 O8 145.3(2)
N8 Fe2 N6 88.8(2)
O5 Fe2 N6 90.88(19)
O8 Fe2 N6 87.8(2)
N8 Fe2 N10 90.1(2)
O5 Fe2 N10 93.6(2)
O8 Fe2 N10 88.0(2)
N6 Fe2 N10 175.5(2)
O2 S1 O3 117.0(3)
O2 S1 O1 113.6(3)
O3 S1 O1 113.3(3)
O2 S1 C25 104.2(4)
O3 S1 C25 104.6(3)
O1 S1 C25 101.9(4)
O7 S2 O6 117.9(4)
O7 S2 O5 114.4(3)
O6 S2 O5 112.2(3)
O7 S2 C50 105.1(4)
O6 S2 C50 102.6(4)
O5 S2 C50 102.1(4)
S1 O1 Fe1 134.3(3)
C24 O4 C21 109.3(5)
C24 O4 Fe1 121.4(4)
C21 O4 Fe1 117.8(4)
S2 O5 Fe2 136.3(3)
C46 O8 C49 105.7(6)
C46 O8 Fe2 126.4(4)
C49 O8 Fe2 117.5(5)
C5 N1 C1 119.5(5)
C5 N1 Fe1 123.4(4)
C1 N1 Fe1 117.1(4)
C6 N2 C5 126.8(5)
C13 N3 C6 108.2(5)
C13 N3 Fe1 125.5(4)
C6 N3 Fe1 126.2(4)
C13 N4 C14 126.5(6)
C18 N5 C14 118.5(6)
C18 N5 Fe1 118.3(5)
C14 N5 Fe1 123.0(4)
C26 N6 C30 118.7(6)
C26 N6 Fe2 117.4(5)
C30 N6 Fe2 123.8(4)
C31 N7 C30 125.3(6)
C31 N8 C38 109.2(6)
C31 N8 Fe2 126.2(4)
C38 N8 Fe2 124.6(5)
C38 N9 C39 127.4(6)
C39 N10 C43 117.5(6)
C39 N10 Fe2 123.1(5)
C43 N10 Fe2 118.8(4)
N1 C1 C2 121.4(6)
N1 C1 C19 119.4(6)
C2 C1 C19 119.2(6)
C1 C2 C3 119.3(6)
C1 C2 H2C 120.4
C3 C2 H2C 120.4
C4 C3 C2 119.0(6)
C4 C3 H3B 120.5
C2 C3 H3B 120.5
C3 C4 C5 121.0(6)
C3 C4 H4B 119.5
C5 C4 H4B 119.5
N1 C5 N2 125.7(6)
N1 C5 C4 119.8(6)
N2 C5 C4 114.6(5)
N2 C6 N3 128.8(6)
N2 C6 C7 121.4(6)
N3 C6 C7 109.8(5)
C12 C7 C8 121.8(6)
C12 C7 C6 105.8(5)
C8 C7 C6 132.4(6)
C9 C8 C7 116.9(6)
C9 C8 H8A 121.5
C7 C8 H8A 121.5
C10 C9 C8 121.9(6)
C10 C9 H9B 119.0
C8 C9 H9B 119.0
C11 C10 C9 121.4(7)
C11 C10 H10A 119.3
C9 C10 H10A 119.3
C10 C11 C12 117.3(7)
C10 C11 H11A 121.3
C12 C11 H11A 121.3
C7 C12 C11 120.5(6)
C7 C12 C13 107.4(6)
C11 C12 C13 132.0(6)
N4 C13 N3 130.1(6)
N4 C13 C12 121.1(6)
N3 C13 C12 108.8(6)
N5 C14 N4 124.7(6)
N5 C14 C15 120.1(6)
N4 C14 C15 115.0(6)
C16 C15 C14 121.0(7)
C16 C15 H15A 119.5
C14 C15 H15A 119.5
C15 C16 C17 117.9(7)
C15 C16 H16A 121.0
C17 C16 H16A 121.0
C18 C17 C16 120.1(6)
C18 C17 H17A 119.9
C16 C17 H17A 119.9
N5 C18 C17 122.3(7)
N5 C18 C20 117.0(6)
C17 C18 C20 120.7(6)
C1 C19 H19A 109.5
C1 C19 H19B 109.5
H19A C19 H19B 109.5
C1 C19 H19C 109.5
H19A C19 H19C 109.5
H19B C19 H19C 109.5
C18 C20 H20A 109.5
C18 C20 H20B 109.5
H20A C20 H20B 109.5
C18 C20 H20C 109.5
H20A C20 H20C 109.5
H20B C20 H20C 109.5
O4 C21 C22 106.1(6)
O4 C21 H21A 110.5
C22 C21 H21A 110.5
O4 C21 H21B 110.5
C22 C21 H21B 110.5
H21A C21 H21B 108.7
C21 C22 C23 104.5(5)
C21 C22 H22A 110.9
C23 C22 H22A 110.9
C21 C22 H22B 110.9
C23 C22 H22B 110.9
H22A C22 H22B 108.9
C22 C23 C24 102.7(6)
C22 C23 H23A 111.2
C24 C23 H23A 111.2
C22 C23 H23B 111.2
C24 C23 H23B 111.2
H23A C23 H23B 109.1
O4 C24 C23 103.3(5)
O4 C24 H24A 111.1
C23 C24 H24A 111.1
O4 C24 H24B 111.1
C23 C24 H24B 111.1
H24A C24 H24B 109.1
F2 C25 F3 107.5(7)
F2 C25 F1 106.0(6)
F3 C25 F1 107.3(7)
F2 C25 S1 111.6(6)
F3 C25 S1 112.4(5)
F1 C25 S1 111.7(6)
N6 C26 C27 122.6(7)
N6 C26 C44 117.8(6)
C27 C26 C44 119.6(6)
C28 C27 C26 118.8(7)
C28 C27 H27A 120.6
C26 C27 H27A 120.6
C27 C28 C29 119.9(6)
C27 C28 H28A 120.1
C29 C28 H28A 120.1
C28 C29 C30 118.5(7)
C28 C29 H29A 120.8
C30 C29 H29A 120.8
N6 C30 N7 125.8(6)
N6 C30 C29 121.5(6)
N7 C30 C29 112.6(6)
N7 C31 N8 129.9(6)
N7 C31 C32 121.7(6)
N8 C31 C32 108.3(5)
C37 C32 C33 122.2(7)
C37 C32 C31 106.3(6)
C33 C32 C31 131.4(6)
C34 C33 C32 117.0(7)
C34 C33 H33A 121.5
C32 C33 H33A 121.5
C33 C34 C35 121.1(7)
C33 C34 H34A 119.4
C35 C34 H34A 119.4
C36 C35 C34 121.2(7)
C36 C35 H35A 119.4
C34 C35 H35A 119.4
C35 C36 C37 117.5(7)
C35 C36 H36A 121.3
C37 C36 H36A 121.3
C32 C37 C36 120.9(7)
C32 C37 C38 107.6(6)
C36 C37 C38 131.4(6)
N9 C38 N8 129.9(7)
N9 C38 C37 121.7(6)
N8 C38 C37 108.4(6)
N10 C39 C40 122.7(7)
N10 C39 N9 124.3(6)
C40 C39 N9 112.9(6)
C39 C40 C41 119.5(7)
C39 C40 H40A 120.3
C41 C40 H40A 120.3
C42 C41 C40 117.4(7)
C42 C41 H41A 121.3
C40 C41 H41A 121.3
C41 C42 C43 121.2(8)
C41 C42 H42A 119.4
C43 C42 H42A 119.4
N10 C43 C42 121.5(6)
N10 C43 C45 119.8(6)
C42 C43 C45 118.7(7)
C26 C44 H44A 109.5
C26 C44 H44B 109.5
H44A C44 H44B 109.5
C26 C44 H44C 109.5
H44A C44 H44C 109.5
H44B C44 H44C 109.5
C43 C45 H45A 109.5
C43 C45 H45B 109.5
H45A C45 H45B 109.5
C43 C45 H45C 109.5
H45A C45 H45C 109.5
H45B C45 H45C 109.5
O8 C46 C47 105.2(6)
O8 C46 H46A 110.7
C47 C46 H46A 110.7
O8 C46 H46B 110.7
C47 C46 H46B 110.7
H46A C46 H46B 108.8
C46 C47 C48 103.0(7)
C46 C47 H47A 111.2
C48 C47 H47A 111.2
C46 C47 H47B 111.2
C48 C47 H47B 111.2
H47A C47 H47B 109.1
C49 C48 C47 104.0(6)
C49 C48 H48A 111.0
C47 C48 H48A 111.0
C49 C48 H48B 111.0
C47 C48 H48B 111.0
H48A C48 H48B 109.0
O8 C49 C48 107.6(7)
O8 C49 H49A 110.2
C48 C49 H49A 110.2
O8 C49 H49B 110.2
C48 C49 H49B 110.2
H49A C49 H49B 108.5
F6 C50 F4 107.3(6)
F6 C50 F5 106.8(8)
F4 C50 F5 107.4(6)
F6 C50 S2 113.6(6)
F4 C50 S2 110.1(6)
F5 C50 S2 111.4(5)

loop_
_geom_bond_atom_site_label_1
_geom_bond_atom_site_label_2
_geom_bond_distance
Fe1 N3 1.980(5)
Fe1 O1 2.070(4)
Fe1 N5 2.159(6)
Fe1 O4 2.164(5)
Fe1 N1 2.171(5)
Fe2 N8 1.986(6)
Fe2 O5 2.073(5)
Fe2 O8 2.160(5)
Fe2 N6 2.169(6)
Fe2 N10 2.171(5)
S1 O2 1.427(5)
S1 O3 1.434(5)
S1 O1 1.458(5)
S1 C25 1.789(9)
S2 O7 1.426(5)
S2 O6 1.426(5)
S2 O5 1.454(5)
S2 C50 1.789(8)
F1 C25 1.357(10)
F2 C25 1.337(10)
F3 C25 1.342(9)
F4 C50 1.346(10)
F5 C50 1.356(10)
F6 C50 1.335(10)
O4 C24 1.431(9)
O4 C21 1.460(7)
O8 C46 1.432(10)
O8 C49 1.453(8)
N1 C5 1.356(8)
N1 C1 1.358(8)
N2 C6 1.309(8)
N2 C5 1.384(8)
N3 C13 1.357(9)
N3 C6 1.388(8)
N4 C13 1.317(9)
N4 C14 1.386(8)
N5 C18 1.368(8)
N5 C14 1.371(9)
N6 C26 1.348(9)
N6 C30 1.349(9)
N7 C31 1.317(8)
N7 C30 1.398(9)
N8 C31 1.374(9)
N8 C38 1.377(8)
N9 C38 1.300(9)
N9 C39 1.405(10)
N10 C39 1.352(9)
N10 C43 1.370(9)
C1 C2 1.378(9)
C1 C19 1.495(9)
C2 C3 1.392(9)
C2 H2C 0.9500
C3 C4 1.347(10)
C3 H3B 0.9500
C4 C5 1.399(9)
C4 H4B 0.9500
C6 C7 1.471(9)
C7 C12 1.377(9)
C7 C8 1.397(8)
C8 C9 1.387(10)
C8 H8A 0.9500
C9 C10 1.382(11)
C9 H9B 0.9500
C10 C11 1.378(10)
C10 H10A 0.9500
C11 C12 1.419(10)
C11 H11A 0.9500
C12 C13 1.489(9)
C14 C15 1.404(9)
C15 C16 1.383(10)
C15 H15A 0.9500
C16 C17 1.391(11)
C16 H16A 0.9500
C17 C18 1.374(10)
C17 H17A 0.9500
C18 C20 1.508(10)
C19 H19A 0.9800
C19 H19B 0.9800
C19 H19C 0.9800
C20 H20A 0.9800
C20 H20B 0.9800
C20 H20C 0.9800
C21 C22 1.518(11)
C21 H21A 0.9900
C21 H21B 0.9900
C22 C23 1.524(10)
C22 H22A 0.9900
C22 H22B 0.9900
C23 C24 1.525(9)
C23 H23A 0.9900
C23 H23B 0.9900
C24 H24A 0.9900
C24 H24B 0.9900
C26 C27 1.402(10)
C26 C44 1.498(12)
C27 C28 1.376(12)
C27 H27A 0.9500
C28 C29 1.384(11)
C28 H28A 0.9500
C29 C30 1.427(9)
C29 H29A 0.9500
C31 C32 1.488(10)
C32 C37 1.379(10)
C32 C33 1.391(11)
C33 C34 1.383(10)
C33 H33A 0.9500
C34 C35 1.400(11)
C34 H34A 0.9500
C35 C36 1.388(11)
C35 H35A 0.9500
C36 C37 1.389(9)
C36 H36A 0.9500
C37 C38 1.468(10)
C39 C40 1.379(10)
C40 C41 1.406(12)
C40 H40A 0.9500
C41 C42 1.369(11)
C41 H41A 0.9500
C42 C43 1.377(10)
C42 H42A 0.9500
C43 C45 1.487(10)
C44 H44A 0.9800
C44 H44B 0.9800
C44 H44C 0.9800
C45 H45A 0.9800
C45 H45B 0.9800
C45 H45C 0.9800
C46 C47 1.490(11)
C46 H46A 0.9900
C46 H46B 0.9900
C47 C48 1.539(11)
C47 H47A 0.9900
C47 H47B 0.9900
C48 C49 1.507(12)
C48 H48A 0.9900
C48 H48B 0.9900
C49 H49A 0.9900
C49 H49B 0.9900

loop_
_geom_torsion_atom_site_label_1
_geom_torsion_atom_site_label_2
_geom_torsion_atom_site_label_3
_geom_torsion_atom_site_label_4
_geom_torsion
O2 S1 O1 Fe1 -16.3(5)
O3 S1 O1 Fe1 120.4(4)
C25 S1 O1 Fe1 -127.8(4)
N3 Fe1 O1 S1 -23.8(5)
N5 Fe1 O1 S1 66.8(4)
O4 Fe1 O1 S1 156.1(3)
N1 Fe1 O1 S1 -112.9(4)
N3 Fe1 O4 C24 -79.1(5)
O1 Fe1 O4 C24 100.9(5)
N5 Fe1 O4 C24 -168.3(4)
N1 Fe1 O4 C24 10.0(4)
N3 Fe1 O4 C21 60.3(4)
O1 Fe1 O4 C21 -119.7(4)
N5 Fe1 O4 C21 -28.9(4)
N1 Fe1 O4 C21 149.5(4)
O7 S2 O5 Fe2 20.6(6)
O6 S2 O5 Fe2 -117.2(5)
C50 S2 O5 Fe2 133.6(5)
N8 Fe2 O5 S2 13.7(5)
O8 Fe2 O5 S2 -169.9(3)
N6 Fe2 O5 S2 102.8(5)
N10 Fe2 O5 S2 -78.2(5)
N8 Fe2 O8 C46 -137.4(5)
O5 Fe2 O8 C46 45.9(6)
N6 Fe2 O8 C46 134.2(5)
N10 Fe2 O8 C46 -47.6(5)
N8 Fe2 O8 C49 2.3(5)
O5 Fe2 O8 C49 -174.5(4)
N6 Fe2 O8 C49 -86.1(5)
N10 Fe2 O8 C49 92.1(5)
N3 Fe1 N1 C5 -1.6(5)
O1 Fe1 N1 C5 114.7(5)
N5 Fe1 N1 C5 -58(6)
O4 Fe1 N1 C5 -102.6(5)
N3 Fe1 N1 C1 -179.9(5)
O1 Fe1 N1 C1 -63.6(5)
N5 Fe1 N1 C1 124(6)
O4 Fe1 N1 C1 79.2(5)
O1 Fe1 N3 C13 87.8(6)
N5 Fe1 N3 C13 -4.3(6)
O4 Fe1 N3 C13 -92.2(6)
N1 Fe1 N3 C13 177.6(6)
O1 Fe1 N3 C6 -87.7(6)
N5 Fe1 N3 C6 -179.8(6)
O4 Fe1 N3 C6 92.3(5)
N1 Fe1 N3 C6 2.1(6)
N3 Fe1 N5 C18 -176.8(5)
O1 Fe1 N5 C18 66.8(5)
O4 Fe1 N5 C18 -75.9(5)
N1 Fe1 N5 C18 -121(6)
N3 Fe1 N5 C14 7.5(6)
O1 Fe1 N5 C14 -108.8(5)
O4 Fe1 N5 C14 108.5(5)
N1 Fe1 N5 C14 64(6)
N8 Fe2 N6 C26 -179.8(5)
O5 Fe2 N6 C26 64.7(5)
O8 Fe2 N6 C26 -80.7(5)
N10 Fe2 N6 C26 -103(3)
N8 Fe2 N6 C30 4.7(5)
O5 Fe2 N6 C30 -110.9(5)
O8 Fe2 N6 C30 103.7(5)
N10 Fe2 N6 C30 81(3)
O5 Fe2 N8 C31 88.3(6)
O8 Fe2 N8 C31 -89.7(6)
N6 Fe2 N8 C31 -2.1(6)
N10 Fe2 N8 C31 -177.7(6)
O5 Fe2 N8 C38 -92.1(6)
O8 Fe2 N8 C38 89.9(6)
N6 Fe2 N8 C38 177.5(6)
N10 Fe2 N8 C38 1.9(6)
N8 Fe2 N10 C39 4.3(6)
O5 Fe2 N10 C39 119.9(6)
O8 Fe2 N10 C39 -94.7(6)
N6 Fe2 N10 C39 -72(3)
N8 Fe2 N10 C43 175.6(5)
O5 Fe2 N10 C43 -68.7(5)
O8 Fe2 N10 C43 76.6(5)
N6 Fe2 N10 C43 99(3)
C5 N1 C1 C2 0.9(10)
Fe1 N1 C1 C2 179.2(5)
C5 N1 C1 C19 -178.6(6)
Fe1 N1 C1 C19 -0.2(8)
N1 C1 C2 C3 0.2(11)
C19 C1 C2 C3 179.6(7)
C1 C2 C3 C4 -2.2(12)
C2 C3 C4 C5 3.0(12)
C1 N1 C5 N2 179.0(6)
Fe1 N1 C5 N2 0.8(9)
C1 N1 C5 C4 0.0(10)
Fe1 N1 C5 C4 -178.2(5)
C6 N2 C5 N1 0.4(11)
C6 N2 C5 C4 179.4(7)
C3 C4 C5 N1 -2.0(11)
C3 C4 C5 N2 178.9(7)
C5 N2 C6 N3 0.1(11)
C5 N2 C6 C7 -177.9(6)
C13 N3 C6 N2 -178.0(7)
Fe1 N3 C6 N2 -1.8(10)
C13 N3 C6 C7 0.2(8)
Fe1 N3 C6 C7 176.3(4)
N2 C6 C7 C12 179.7(6)
N3 C6 C7 C12 1.4(8)
N2 C6 C7 C8 0.7(12)
N3 C6 C7 C8 -177.7(7)
C12 C7 C8 C9 -0.6(10)
C6 C7 C8 C9 178.3(7)
C7 C8 C9 C10 2.0(11)
C8 C9 C10 C11 -2.5(13)
C9 C10 C11 C12 1.5(12)
C8 C7 C12 C11 -0.3(11)
C6 C7 C12 C11 -179.5(6)
C8 C7 C12 C13 176.9(6)
C6 C7 C12 C13 -2.3(7)
C10 C11 C12 C7 -0.1(11)
C10 C11 C12 C13 -176.5(8)
C14 N4 C13 N3 -0.6(13)
C14 N4 C13 C12 179.1(7)
C6 N3 C13 N4 178.1(7)
Fe1 N3 C13 N4 2.0(11)
C6 N3 C13 C12 -1.6(8)
Fe1 N3 C13 C12 -177.8(4)
C7 C12 C13 N4 -177.3(7)
C11 C12 C13 N4 -0.5(12)
C7 C12 C13 N3 2.5(8)
C11 C12 C13 N3 179.3(7)
C18 N5 C14 N4 175.6(6)
Fe1 N5 C14 N4 -8.8(10)
C18 N5 C14 C15 0.8(10)
Fe1 N5 C14 C15 176.4(5)
C13 N4 C14 N5 4.7(12)
C13 N4 C14 C15 179.7(7)
N5 C14 C15 C16 -0.7(11)
N4 C14 C15 C16 -176.0(7)
C14 C15 C16 C17 0.6(12)
C15 C16 C17 C18 -0.7(12)
C14 N5 C18 C17 -0.9(10)
Fe1 N5 C18 C17 -176.8(5)
C14 N5 C18 C20 -179.0(6)
Fe1 N5 C18 C20 5.2(8)
C16 C17 C18 N5 0.9(11)
C16 C17 C18 C20 178.9(7)
C24 O4 C21 C22 -14.4(7)
Fe1 O4 C21 C22 -158.4(4)
O4 C21 C22 C23 -10.1(7)
C21 C22 C23 C24 28.9(7)
C21 O4 C24 C23 32.7(7)
Fe1 O4 C24 C23 175.1(4)
C22 C23 C24 O4 -37.6(6)
O2 S1 C25 F2 63.1(6)
O3 S1 C25 F2 -60.3(7)
O1 S1 C25 F2 -178.5(5)
O2 S1 C25 F3 -57.8(7)
O3 S1 C25 F3 178.8(6)
O1 S1 C25 F3 60.6(7)
O2 S1 C25 F1 -178.5(6)
O3 S1 C25 F1 58.2(6)
O1 S1 C25 F1 -60.1(6)
C30 N6 C26 C27 2.7(11)
Fe2 N6 C26 C27 -173.1(6)
C30 N6 C26 C44 -177.0(6)
Fe2 N6 C26 C44 7.2(9)
N6 C26 C27 C28 -0.8(12)
C44 C26 C27 C28 178.9(7)
C26 C27 C28 C29 -1.4(12)
C27 C28 C29 C30 1.6(12)
C26 N6 C30 N7 179.3(7)
Fe2 N6 C30 N7 -5.2(9)
C26 N6 C30 C29 -2.3(10)
Fe2 N6 C30 C29 173.2(5)
C31 N7 C30 N6 1.6(11)
C31 N7 C30 C29 -176.9(7)
C28 C29 C30 N6 0.2(11)
C28 C29 C30 N7 178.8(7)
C30 N7 C31 N8 1.7(12)
C30 N7 C31 C32 177.1(6)
C38 N8 C31 N7 179.9(7)
Fe2 N8 C31 N7 -0.4(10)
C38 N8 C31 C32 4.0(7)
Fe2 N8 C31 C32 -176.3(5)
N7 C31 C32 C37 -179.1(6)
N8 C31 C32 C37 -2.7(8)
N7 C31 C32 C33 1.6(12)
N8 C31 C32 C33 177.9(7)
C37 C32 C33 C34 1.7(11)
C31 C32 C33 C34 -179.0(7)
C32 C33 C34 C35 -2.2(11)
C33 C34 C35 C36 1.7(12)
C34 C35 C36 C37 -0.5(11)
C33 C32 C37 C36 -0.7(11)
C31 C32 C37 C36 179.9(6)
C33 C32 C37 C38 179.9(7)
C31 C32 C37 C38 0.5(8)
C35 C36 C37 C32 0.0(11)
C35 C36 C37 C38 179.3(7)
C39 N9 C38 N8 0.6(13)
C39 N9 C38 C37 179.2(7)
C31 N8 C38 N9 175.0(7)
Fe2 N8 C38 N9 -4.7(11)
C31 N8 C38 C37 -3.7(8)
Fe2 N8 C38 C37 176.6(5)
C32 C37 C38 N9 -176.9(7)
C36 C37 C38 N9 3.7(12)
C32 C37 C38 N8 1.9(8)
C36 C37 C38 N8 -177.5(7)
C43 N10 C39 C40 -0.8(10)
Fe2 N10 C39 C40 170.7(6)
C43 N10 C39 N9 179.7(6)
Fe2 N10 C39 N9 -8.9(10)
C38 N9 C39 N10 7.0(12)
C38 N9 C39 C40 -172.6(8)
N10 C39 C40 C41 -1.3(12)
N9 C39 C40 C41 178.3(7)
C39 C40 C41 C42 1.0(12)
C40 C41 C42 C43 1.4(11)
C39 N10 C43 C42 3.2(10)
Fe2 N10 C43 C42 -168.6(5)
C39 N10 C43 C45 -177.7(7)
Fe2 N10 C43 C45 10.5(9)
C41 C42 C43 N10 -3.6(11)
C41 C42 C43 C45 177.3(7)
C49 O8 C46 C47 37.9(7)
Fe2 O8 C46 C47 -178.7(4)
O8 C46 C47 C48 -36.5(7)
C46 C47 C48 C49 21.1(8)
C46 O8 C49 C48 -23.8(7)
Fe2 O8 C49 C48 -171.1(4)
C47 C48 C49 O8 0.9(8)
O7 S2 C50 F6 57.4(7)
O6 S2 C50 F6 -178.7(6)
O5 S2 C50 F6 -62.3(7)
O7 S2 C50 F4 -62.9(6)
O6 S2 C50 F4 61.0(6)
O5 S2 C50 F4 177.4(5)
O7 S2 C50 F5 178.1(6)
O6 S2 C50 F5 -58.0(7)
O5 S2 C50 F5 58.3(7)
